data_2101166
loop_
_publ_author_name
'Arzt, S.'
'Glazer, A. M.'

_publ_section_title
;
 The optical activity and absolute optical chirality of
 NaNH~4~SO~4~.2H~2~O
;
_journal_issue 4
_journal_name_full 'Acta Crystallographica Section B'
_journal_page_first 425
_journal_page_last 431
_journal_paper_doi 10.1107/S0108768193014569
_journal_volume 50
_journal_year 1994
_chemical_compound_source Synthetic
_chemical_formula_moiety 'H4 N1 Na1 O4 S1,2H2 O1'
_chemical_formula_sum 'H8 N Na O6 S'
_chemical_formula_weight 173.124
_chemical_name_mineral Lecontite
_symmetry_cell_setting orthorhombic
_symmetry_space_group_name_Hall 'P 2ac 2ab'
_symmetry_space_group_name_H-M 'P 21 21 21'
_cell_angle_alpha 90.
_cell_angle_beta 90.
_cell_angle_gamma 90.
_cell_formula_units_Z 4
_cell_length_a 6.2530(10)
_cell_length_b 8.2280(10)
_cell_length_c 12.8560(10)
_cell_volume 661.44(14)
_database_code_amcsd 0009882
_diffrn_radiation_type Mo
_diffrn_radiation_wavelength 0.71073
_exptl_absorpt_coefficient_mu 4.72
_exptl_crystal_density_diffrn 1.745
_exptl_crystal_F_000 360
_cod_data_source_file al0574.cif
_cod_original_formula_sum 'H8 N1 Na1 O6 S1'
_cod_database_code 2101166

loop_
_space_group_symop_operation_xyz
x,y,z
-x,1/2+y,1/2-z
1/2+x,1/2-y,-z
1/2-x,-y,1/2+z

loop_
_atom_site_label
_atom_site_fract_x
_atom_site_fract_y
_atom_site_fract_z
_atom_site_U_iso_or_equiv
S .3729(2) .08410(10) .12830(10) .0237(6)
Na .9112(3) .2652(2) .48480(10) .0280(10)
O(1) .1884(5) .0674(5) .1990(3) .043(3)
O(2) .5732(6) .0652(5) .1882(3) .046(3)
O(3) .3674(7) .2453(4) .0805(2) .049(3)
O(4) .1399(6) .0402(3) .5468(2) .030(2)
O(5) .6896(5) .2118(5) .6352(3) .034(2)
O(6) .6590(7) .0791(5) .4040(2) .035(2)
N .3696(9) .1729(6) .8553(4) .038(3)
H(1) .789(9) .889(7) .160(3) .045(6)
H(2) .850(10) .729(7) .172(4) .045(6)
H(3) .392(9) .600(8) .142(3) .045(6)
H(4) .380(10) .486(6) .080(4) .045(6)
H(5) .850(10) .380(10) .189(6) .100(10)
H(6) .780(10) .329(9) .101(6) .100(10)
H(7) .940(10) .240(10) .136(5) .100(10)
H(8) .750(10) .260(10) .171(5) .100(10)

loop_
_cod_related_entry_id
_cod_related_entry_database
_cod_related_entry_code
1 AMCSD 0009882
